data_4030006
loop_
_publ_author_name
'Isaac, K\'evin'
'Stemper, J\'er\'emy'
'Servajean, Vincent'
'Retailleau, Pascal'
'Pastor, Julien'
'Frison, Gilles'
'Kaupmees, Karl'
'Leito, Ivo'
'Betzer, Jean-Fran\,cois'
'Marinetti, Angela'

_publ_section_title
;
 Planar chiral phosphoric acids with biphenylene-tethered paracyclophane
 scaffolds: synthesis, characterization, and catalytic screening.
;
_journal_issue 20
_journal_name_full 'The Journal of organic chemistry'
_journal_page_first 9639
_journal_page_last 9646
_journal_paper_doi 10.1021/jo501769t
_journal_volume 79
_journal_year 2014
_chemical_absolute_configuration ad
_chemical_formula_moiety 'C69 H46 N O4 P, 2.3(C4 H8 O2)'
_chemical_formula_sum 'C78.2 H64.4 N O8.6 P'
_chemical_formula_weight 1186.67
_chemical_name_systematic
;
 ?
;
_space_group_crystal_system orthorhombic
_space_group_IT_number 19
_space_group_name_Hall 'P 2ac 2ab'
_space_group_name_H-M_alt 'P 21 21 21'
_symmetry_space_group_name_Hall 'P 2ac 2ab'
_symmetry_space_group_name_H-M 'P 21 21 21'
_atom_sites_solution_hydrogens geom
_atom_sites_solution_primary direct
_atom_sites_solution_secondary difmap
_audit_creation_method SHELXL-2012
_cell_angle_alpha 90
_cell_angle_beta 90
_cell_angle_gamma 90
_cell_formula_units_Z 4
_cell_length_a 12.0216(2)
_cell_length_b 18.9542(3)
_cell_length_c 27.6717(19)
_cell_measurement_reflns_used 3135
_cell_measurement_temperature 193(2)
_cell_measurement_theta_max 68.2
_cell_measurement_theta_min 2.3
_cell_volume 6305.3(5)
_computing_cell_refinement 'CrystalClear-SM Expert 2.0 r15 (Rigaku, 2011)'
_computing_data_collection 'CrystalClear-SM Expert 2.0 r15 (Rigaku, 2011)'
_computing_data_reduction 'CrystalClear-SM Expert 2.0 r15 (Rigaku, 2011)'
_computing_molecular_graphics 'PLATON (Spek, 2003)'
_computing_publication_material 'SHELXL97 (Sheldrick, 2008)'
_computing_structure_refinement 'SHELXL2012 (Sheldrick, 2008)'
_computing_structure_solution 'SHELXS97 (Sheldrick, 2008)'
_diffrn_ambient_temperature 193(2)
_diffrn_detector_type 'RAPID II large area curved imaging plate detector '
_diffrn_measured_fraction_theta_full 0.994
_diffrn_measured_fraction_theta_max 0.992
_diffrn_measurement_device_type 'Rigaku rapid II RAXIS conversion'
_diffrn_measurement_method 'profile data from \w-scans'
_diffrn_radiation_monochromator graphite
_diffrn_radiation_source 'fine-focus sealed tube'
_diffrn_radiation_type CuK\a
_diffrn_radiation_wavelength 1.54187
_diffrn_reflns_av_R_equivalents 0.0530
_diffrn_reflns_av_unetI/netI 0.0844
_diffrn_reflns_Laue_measured_fraction_full 0.994
_diffrn_reflns_Laue_measured_fraction_max 0.992
_diffrn_reflns_limit_h_max 14
_diffrn_reflns_limit_h_min -14
_diffrn_reflns_limit_k_max 22
_diffrn_reflns_limit_k_min -18
_diffrn_reflns_limit_l_max 32
_diffrn_reflns_limit_l_min -32
_diffrn_reflns_number 37086
_diffrn_reflns_point_group_measured_fraction_full 0.989
_diffrn_reflns_point_group_measured_fraction_max 0.986
_diffrn_reflns_theta_full 67.687
_diffrn_reflns_theta_max 68.252
_diffrn_reflns_theta_min 2.826
_exptl_absorpt_coefficient_mu 0.872
_exptl_absorpt_correction_T_max 0.94
_exptl_absorpt_correction_T_min 0.73
_exptl_absorpt_correction_type multi-scan
_exptl_absorpt_process_details Fs_process(Rigaku)
_exptl_crystal_colour colourless
_exptl_crystal_density_diffrn 1.250
_exptl_crystal_description plate
_exptl_crystal_F_000 2498
_exptl_crystal_size_max 0.320
_exptl_crystal_size_mid 0.260
_exptl_crystal_size_min 0.070
_platon_squeeze_details
;
;
_refine_diff_density_max 0.677
_refine_diff_density_min -0.529
_refine_diff_density_rms 0.065
_refine_ls_abs_structure_details
;
 Flack x determined using 1984 quotients [(I+)-(I-)]/[(I+)+(I-)]
 (Parsons and Flack (2004), Acta Cryst. A60, s61).
;
_refine_ls_abs_structure_Flack 0.075(12)
_refine_ls_extinction_method none
_refine_ls_goodness_of_fit_ref 1.033
_refine_ls_hydrogen_treatment constr
_refine_ls_matrix_type full
_refine_ls_number_parameters 730
_refine_ls_number_reflns 11393
_refine_ls_number_restraints 10
_refine_ls_restrained_S_all 1.033
_refine_ls_R_factor_all 0.1144
_refine_ls_R_factor_gt 0.0780
_refine_ls_shift/su_max 0.000
_refine_ls_shift/su_mean 0.000
_refine_ls_structure_factor_coef Fsqd
_refine_ls_weighting_details
;
 w=1/[\s^2^(Fo^2^)+(0.1306P)^2^]
 where P=(Fo^2^+2Fc^2^)/3
;
_refine_ls_weighting_scheme calc
_refine_ls_wR_factor_gt 0.1923
_refine_ls_wR_factor_ref 0.2406
_reflns_Friedel_coverage 0.801
_reflns_Friedel_fraction_full 0.983
_reflns_Friedel_fraction_max 0.979
_reflns_number_gt 6329
_reflns_number_total 11398
_reflns_threshold_expression 'I > 2\s(I)'
_cod_data_source_file jo501769t_si_002.cif
_cod_data_source_block compound_10a
_cod_depositor_comments
;
The following automatic conversions were performed:

'_exptl_absorpt_correction_type' value 'Multi-scan' changed to
'multi-scan' according to
/home/saulius/struct/COD-crude-data--automatic-downloads/rss-feeds/ACS/lib/dictionaries/cif_core.dic
dictionary named 'cif_core.dic' version 2.4.2 from 2011-04-26.

Automatic conversion script
Id: cif_fix_values 2827 2014-09-09 07:05:25Z andrius 

 Adding full bibliography for 4030006.cif.
;
_cod_original_formula_sum 'C78.20 H64.40 N O8.60 P'
_cod_database_code 4030006
_shelx_space_group_comment
;
The symmetry employed for this shelxl refinement is uniquely defined
by the following loop, which should always be used as a source of
symmetry information in preference to the above space-group names.
They are only intended as comments.
;
_shelx_estimated_absorpt_t_min 0.918
_shelx_estimated_absorpt_t_max 0.918
_shelxl_version_number 2012-9

loop_
_space_group_symop_operation_xyz
'x, y, z'
'-x+1/2, -y, z+1/2'
'x+1/2, -y+1/2, -z'
'-x, y+1/2, -z+1/2'

loop_
_atom_site_label
_atom_site_type_symbol
_atom_site_fract_x
_atom_site_fract_y
_atom_site_fract_z
_atom_site_U_iso_or_equiv
_atom_site_adp_type
_atom_site_occupancy
_atom_site_site_symmetry_order
_atom_site_calc_flag
_atom_site_refinement_flags_posn
_atom_site_refinement_flags_adp
P1 P 0.67513(15) 0.07737(10) 0.78764(7) 0.0542(5) Uani 1 1 d . .
O1 O 0.7348(3) 0.0726(3) 0.83822(15) 0.0518(11) Uani 1 1 d . .
O2 O 0.7448(3) 0.0292(2) 0.75064(16) 0.0524(12) Uani 1 1 d . .
O3 O 0.5698(3) 0.0315(2) 0.79552(17) 0.0568(12) Uani 1 1 d . .
O4 O 0.6520(4) 0.1487(2) 0.77164(19) 0.0658(14) Uani 1 1 d . .
O5 O 1.1921(8) 0.3386(4) 0.7590(3) 0.115(2) Uani 1 1 d . U
O6 O 1.0177(10) 0.3088(6) 0.7473(3) 0.154(4) Uani 1 1 d . U
N1 N 0.5756(6) -0.1856(5) 0.8843(3) 0.084(2) Uani 1 1 d . .
C1 C 0.8442(5) 0.0978(3) 0.8478(2) 0.0455(15) Uani 1 1 d . .
C2 C 0.9036(5) 0.0621(4) 0.8832(2) 0.0483(16) Uani 1 1 d . .
C3 C 1.0188(6) 0.0768(4) 0.8867(2) 0.0523(17) Uani 1 1 d . .
H3 H 1.0624 0.0519 0.9097 0.063 Uiso 1 1 calc R U
C4 C 1.0703(6) 0.1273(4) 0.8569(2) 0.0512(17) Uani 1 1 d . .
C5 C 1.0026(6) 0.1658(4) 0.8261(2) 0.0509(16) Uani 1 1 d . .
H5 H 1.0347 0.2027 0.8075 0.061 Uiso 1 1 calc R U
C6 C 0.8912(6) 0.1525(4) 0.8215(2) 0.0519(17) Uani 1 1 d . .
H6 H 0.8466 0.1804 0.8006 0.062 Uiso 1 1 calc R U
C7 C 1.1915(6) 0.1376(4) 0.8568(2) 0.0488(16) Uani 1 1 d . .
C8 C 1.2566(6) 0.1494(4) 0.8989(3) 0.0566(19) Uani 1 1 d . .
H8 H 1.2212 0.1463 0.9296 0.068 Uiso 1 1 calc R U
C9 C 1.3694(6) 0.1651(4) 0.8976(3) 0.061(2) Uani 1 1 d . .
H9 H 1.4088 0.1720 0.9269 0.073 Uiso 1 1 calc R U
C10 C 1.4265(6) 0.1710(4) 0.8529(3) 0.0607(19) Uani 1 1 d . .
H10 H 1.5034 0.1823 0.8514 0.073 Uiso 1 1 calc R U
C11 C 1.3647(6) 0.1597(4) 0.8122(2) 0.0498(17) Uani 1 1 d . .
C12 C 1.2499(6) 0.1413(4) 0.8142(2) 0.0505(17) Uani 1 1 d . .
C13 C 1.2490(6) 0.1340(4) 0.7600(3) 0.0564(19) Uani 1 1 d . .
C14 C 1.3624(5) 0.1568(4) 0.7578(3) 0.0523(17) Uani 1 1 d . .
C15 C 1.4148(6) 0.1659(4) 0.7145(3) 0.0609(19) Uani 1 1 d . .
H15 H 1.4903 0.1804 0.7127 0.073 Uiso 1 1 calc R U
C16 C 1.3513(6) 0.1528(4) 0.6723(3) 0.0614(19) Uani 1 1 d . .
H16 H 1.3838 0.1608 0.6415 0.074 Uiso 1 1 calc R U
C17 C 1.2413(6) 0.1281(4) 0.6751(3) 0.0605(19) Uani 1 1 d . .
H17 H 1.2026 0.1187 0.6458 0.073 Uiso 1 1 calc R U
C18 C 1.1858(5) 0.1167(4) 0.7192(2) 0.0481(16) Uani 1 1 d . .
C19 C 1.0723(5) 0.0875(4) 0.7226(2) 0.0545(17) Uani 1 1 d . .
C20 C 0.9863(5) 0.1171(4) 0.6955(2) 0.0513(17) Uani 1 1 d . .
H20 H 1.0035 0.1516 0.6717 0.062 Uiso 1 1 calc R U
C21 C 0.8763(5) 0.0975(3) 0.7025(2) 0.0482(16) Uani 1 1 d . .
C22 C 0.8560(5) 0.0465(4) 0.7378(2) 0.0484(16) Uani 1 1 d . .
C23 C 0.9403(5) 0.0125(3) 0.7620(2) 0.0484(16) Uani 1 1 d . .
H23 H 0.9237 -0.0255 0.7831 0.058 Uiso 1 1 calc R U
C24 C 1.0474(6) 0.0333(4) 0.7555(2) 0.0509(17) Uani 1 1 d . .
H24 H 1.1055 0.0112 0.7733 0.061 Uiso 1 1 calc R U
C25 C 0.7879(5) 0.1284(4) 0.6724(2) 0.0502(17) Uani 1 1 d . .
C26 C 0.7054(6) 0.0875(4) 0.6519(2) 0.0566(18) Uani 1 1 d . .
H26 H 0.7026 0.0386 0.6592 0.068 Uiso 1 1 calc R U
C27 C 0.6252(5) 0.1165(4) 0.6206(2) 0.0506(17) Uani 1 1 d . .
C28 C 0.6318(6) 0.1886(4) 0.6102(3) 0.0520(17) Uani 1 1 d . .
H28 H 0.5788 0.2084 0.5887 0.062 Uiso 1 1 calc R U
C29 C 0.7131(5) 0.2330(4) 0.6302(2) 0.0485(16) Uani 1 1 d . .
C30 C 0.7913(6) 0.2013(4) 0.6612(2) 0.0525(17) Uani 1 1 d . .
H30 H 0.8481 0.2297 0.6750 0.063 Uiso 1 1 calc R U
C31 C 0.7233(6) 0.3066(4) 0.6165(3) 0.0566(18) Uani 1 1 d . .
C32 C 0.7646(6) 0.3581(4) 0.6483(3) 0.0568(18) Uani 1 1 d . .
H32 H 0.7875 0.3445 0.6798 0.068 Uiso 1 1 calc R U
C33 C 0.7725(7) 0.4268(5) 0.6349(3) 0.072(2) Uani 1 1 d . .
H33 H 0.8037 0.4601 0.6567 0.087 Uiso 1 1 calc R U
C34 C 0.7359(6) 0.4492(4) 0.5901(3) 0.063(2) Uani 1 1 d . .
H34 H 0.7412 0.4976 0.5815 0.076 Uiso 1 1 calc R U
C35 C 0.6922(6) 0.4018(4) 0.5581(3) 0.0577(19) Uani 1 1 d . .
H35 H 0.6661 0.4171 0.5275 0.069 Uiso 1 1 calc R U
C36 C 0.6861(6) 0.3296(4) 0.5711(3) 0.0586(19) Uani 1 1 d . .
H36 H 0.6564 0.2964 0.5489 0.070 Uiso 1 1 calc R U
C37 C 0.5402(5) 0.0696(4) 0.5981(2) 0.0568(18) Uani 1 1 d . .
C38 C 0.5017(6) 0.0816(4) 0.5517(3) 0.064(2) Uani 1 1 d . .
H38 H 0.5321 0.1195 0.5335 0.076 Uiso 1 1 calc R U
C39 C 0.4208(7) 0.0402(5) 0.5313(3) 0.083(3) Uani 1 1 d . .
H39 H 0.3926 0.0514 0.5002 0.100 Uiso 1 1 calc R U
C40 C 0.3797(7) -0.0184(6) 0.5562(4) 0.090(3) Uani 1 1 d . .
H40 H 0.3278 -0.0493 0.5413 0.108 Uiso 1 1 calc R U
C41 C 0.4161(8) -0.0308(5) 0.6030(3) 0.084(3) Uani 1 1 d . .
H41 H 0.3853 -0.0685 0.6213 0.100 Uiso 1 1 calc R U
C42 C 0.4959(6) 0.0112(4) 0.6226(3) 0.067(2) Uani 1 1 d . .
H42 H 0.5226 0.0007 0.6541 0.080 Uiso 1 1 calc R U
C43 C 0.8503(5) 0.0082(4) 0.9144(2) 0.0499(17) Uani 1 1 d . .
C44 C 0.7581(6) 0.0275(4) 0.9428(2) 0.0529(17) Uani 1 1 d . .
H44 H 0.7284 0.0739 0.9406 0.064 Uiso 1 1 calc R U
C45 C 0.7103(5) -0.0211(4) 0.9743(2) 0.0515(17) Uani 1 1 d . .
C46 C 0.7494(6) -0.0900(4) 0.9749(2) 0.0494(16) Uani 1 1 d . .
H46 H 0.7141 -0.1236 0.9953 0.059 Uiso 1 1 calc R U
C47 C 0.8419(6) -0.1118(4) 0.9457(2) 0.0487(16) Uani 1 1 d . .
C48 C 0.8912(6) -0.0612(4) 0.9172(2) 0.0516(17) Uani 1 1 d . .
H48 H 0.9550 -0.0735 0.8987 0.062 Uiso 1 1 calc R U
C49 C 0.8791(6) -0.1842(4) 0.9467(2) 0.0527(17) Uani 1 1 d . .
C50 C 0.9926(7) -0.2005(4) 0.9452(2) 0.061(2) Uani 1 1 d . .
H50 H 1.0464 -0.1638 0.9444 0.073 Uiso 1 1 calc R U
C51 C 1.0279(8) -0.2739(5) 0.9448(3) 0.074(2) Uani 1 1 d . .
H51 H 1.1048 -0.2855 0.9444 0.088 Uiso 1 1 calc R U
C52 C 0.9496(9) -0.3260(5) 0.9450(3) 0.073(2) Uani 1 1 d . .
H52 H 0.9727 -0.3739 0.9442 0.088 Uiso 1 1 calc R U
C53 C 0.8383(9) -0.3104(4) 0.9464(3) 0.069(2) Uani 1 1 d . .
H53 H 0.7854 -0.3476 0.9474 0.083 Uiso 1 1 calc R U
C54 C 0.8015(7) -0.2400(4) 0.9465(3) 0.063(2) Uani 1 1 d . .
H54 H 0.7241 -0.2299 0.9463 0.075 Uiso 1 1 calc R U
C55 C 0.6178(6) 0.0007(4) 1.0062(2) 0.0499(16) Uani 1 1 d . .
C56 C 0.6229(7) -0.0128(4) 1.0562(3) 0.062(2) Uani 1 1 d . .
H56 H 0.6856 -0.0368 1.0691 0.074 Uiso 1 1 calc R U
C57 C 0.5384(7) 0.0081(4) 1.0868(3) 0.070(2) Uani 1 1 d . .
H57 H 0.5439 -0.0007 1.1205 0.084 Uiso 1 1 calc R U
C58 C 0.4474(7) 0.0416(5) 1.0686(3) 0.073(2) Uani 1 1 d . .
H58 H 0.3890 0.0551 1.0898 0.088 Uiso 1 1 calc R U
C59 C 0.4385(7) 0.0565(4) 1.0186(3) 0.074(2) Uani 1 1 d . .
H59 H 0.3749 0.0799 1.0059 0.089 Uiso 1 1 calc R U
C60 C 0.5242(6) 0.0362(4) 0.9889(3) 0.063(2) Uani 1 1 d . .
H60 H 0.5197 0.0468 0.9554 0.075 Uiso 1 1 calc R U
C61 C 0.5690(6) -0.0442(4) 0.8033(3) 0.0566(18) Uani 1 1 d . .
H61 H 0.6432 -0.0642 0.7943 0.068 Uiso 1 1 calc R U
C62 C 0.4806(6) -0.0772(4) 0.7723(3) 0.0557(17) Uani 1 1 d . .
C63 C 0.3931(6) -0.0379(4) 0.7543(2) 0.0595(19) Uani 1 1 d . .
H63 H 0.3890 0.0113 0.7604 0.071 Uiso 1 1 calc R U
C64 C 0.3091(7) -0.0720(5) 0.7266(3) 0.073(2) Uani 1 1 d . .
H64 H 0.2500 -0.0451 0.7133 0.087 Uiso 1 1 calc R U
C65 C 0.3129(9) -0.1421(5) 0.7192(3) 0.084(3) Uani 1 1 d . .
H65 H 0.2548 -0.1646 0.7018 0.100 Uiso 1 1 calc R U
C66 C 0.4013(9) -0.1818(5) 0.7368(4) 0.094(3) Uani 1 1 d . .
H66 H 0.4040 -0.2312 0.7310 0.112 Uiso 1 1 calc R U
C67 C 0.4841(8) -0.1499(4) 0.7624(3) 0.076(2) Uani 1 1 d . .
H67 H 0.5450 -0.1771 0.7738 0.091 Uiso 1 1 calc R U
C68 C 0.5492(7) -0.0551(4) 0.8583(3) 0.067(2) Uani 1 1 d . .
H68A H 0.6019 -0.0254 0.8767 0.081 Uiso 1 1 calc R U
H68B H 0.4727 -0.0399 0.8666 0.081 Uiso 1 1 calc R U
C69 C 0.5644(7) -0.1300(6) 0.8721(3) 0.070(2) Uani 1 1 d . .
C70 C 1.1408(10) 0.3099(6) 0.6813(4) 0.115(4) Uani 1 1 d . U
H70A H 1.2209 0.3186 0.6785 0.173 Uiso 1 1 calc . U
H70B H 1.1004 0.3438 0.6612 0.173 Uiso 1 1 calc . U
H70C H 1.1242 0.2618 0.6703 0.173 Uiso 1 1 calc . U
C71 C 1.1062(14) 0.3179(5) 0.7320(5) 0.102(3) Uani 1 1 d . U
C72 C 1.1683(17) 0.3519(7) 0.8094(5) 0.156(6) Uani 1 1 d . U
H72A H 1.1334 0.3099 0.8244 0.187 Uiso 1 1 calc . U
H72B H 1.1168 0.3923 0.8128 0.187 Uiso 1 1 calc . U
C73 C 1.2802(19) 0.3684(9) 0.8341(6) 0.202(8) Uani 1 1 d . U
H73A H 1.2687 0.3737 0.8690 0.303 Uiso 1 1 calc . U
H73B H 1.3106 0.4123 0.8208 0.303 Uiso 1 1 calc . U
H73C H 1.3325 0.3297 0.8281 0.303 Uiso 1 1 calc . U

loop_
_atom_site_aniso_label
_atom_site_aniso_U_11
_atom_site_aniso_U_22
_atom_site_aniso_U_33
_atom_site_aniso_U_23
_atom_site_aniso_U_13
_atom_site_aniso_U_12
P1 0.0518(10) 0.0526(12) 0.0581(11) 0.0049(9) -0.0005(8) -0.0019(9)
O1 0.046(2) 0.060(3) 0.049(3) 0.009(2) -0.0049(19) -0.001(2)
O2 0.043(2) 0.050(3) 0.064(3) 0.000(2) 0.010(2) 0.000(2)
O3 0.045(2) 0.053(3) 0.072(3) 0.003(2) 0.011(2) -0.006(2)
O4 0.068(3) 0.047(3) 0.083(4) 0.021(3) -0.012(3) -0.003(2)
O5 0.161(7) 0.092(5) 0.092(5) 0.002(4) -0.003(5) -0.017(5)
O6 0.159(8) 0.190(9) 0.114(7) 0.047(6) 0.015(6) -0.024(7)
N1 0.075(5) 0.092(6) 0.084(5) 0.023(5) -0.002(4) -0.010(5)
C1 0.049(4) 0.048(4) 0.039(3) -0.002(3) -0.005(3) -0.007(3)
C2 0.051(4) 0.047(4) 0.046(4) 0.011(3) 0.005(3) -0.002(3)
C3 0.057(4) 0.053(4) 0.048(4) -0.005(3) 0.003(3) -0.004(4)
C4 0.053(4) 0.053(4) 0.048(4) 0.000(3) 0.005(3) -0.004(3)
C5 0.051(4) 0.049(4) 0.053(4) -0.005(3) 0.007(3) -0.012(3)
C6 0.057(4) 0.046(4) 0.052(4) 0.007(3) 0.006(3) 0.006(3)
C7 0.048(4) 0.056(4) 0.042(3) 0.005(3) 0.002(3) -0.003(3)
C8 0.059(4) 0.062(5) 0.048(4) -0.007(3) -0.006(3) 0.014(4)
C9 0.060(5) 0.073(5) 0.050(4) -0.011(4) -0.008(3) 0.009(4)
C10 0.048(4) 0.067(5) 0.068(5) -0.005(4) -0.005(4) 0.002(4)
C11 0.049(4) 0.060(5) 0.041(3) -0.002(3) -0.005(3) 0.004(3)
C12 0.055(4) 0.052(4) 0.043(4) -0.003(3) -0.001(3) 0.004(4)
C13 0.053(4) 0.064(5) 0.052(4) -0.001(4) 0.001(3) 0.004(4)
C14 0.048(4) 0.053(4) 0.057(4) 0.003(3) -0.002(3) -0.005(3)
C15 0.053(4) 0.066(5) 0.065(5) 0.016(4) 0.002(4) 0.010(4)
C16 0.058(4) 0.079(5) 0.047(4) 0.002(4) 0.008(3) 0.001(4)
C17 0.053(4) 0.078(6) 0.050(4) 0.010(4) -0.004(3) 0.001(4)
C18 0.047(4) 0.057(4) 0.041(3) 0.007(3) 0.000(3) 0.001(3)
C19 0.047(4) 0.069(5) 0.048(4) 0.001(4) 0.000(3) 0.001(4)
C20 0.047(4) 0.059(4) 0.048(4) 0.020(3) -0.001(3) -0.003(3)
C21 0.043(4) 0.049(4) 0.052(4) 0.008(3) 0.002(3) -0.001(3)
C22 0.047(4) 0.056(4) 0.042(3) -0.001(3) 0.000(3) -0.008(3)
C23 0.049(4) 0.042(4) 0.055(4) 0.008(3) -0.005(3) -0.003(3)
C24 0.060(4) 0.054(4) 0.038(3) 0.002(3) -0.005(3) 0.002(3)
C25 0.051(4) 0.052(5) 0.048(4) 0.004(3) -0.009(3) -0.004(3)
C26 0.060(4) 0.063(5) 0.047(4) 0.007(4) 0.002(3) 0.001(4)
C27 0.044(4) 0.068(5) 0.040(3) -0.006(3) -0.003(3) -0.004(3)
C28 0.048(4) 0.048(4) 0.059(4) 0.007(3) -0.001(3) -0.006(3)
C29 0.045(4) 0.053(4) 0.048(4) 0.002(3) 0.000(3) 0.005(3)
C30 0.050(4) 0.064(5) 0.043(4) 0.001(3) -0.001(3) -0.007(3)
C31 0.056(4) 0.058(5) 0.057(4) 0.006(4) 0.004(3) 0.005(4)
C32 0.070(5) 0.053(5) 0.048(4) -0.001(3) -0.007(3) -0.006(4)
C33 0.086(6) 0.073(6) 0.057(5) 0.009(4) -0.001(4) -0.009(5)
C34 0.079(5) 0.057(5) 0.054(4) 0.006(4) 0.000(4) 0.004(4)
C35 0.069(5) 0.049(5) 0.056(4) 0.011(3) 0.001(4) 0.008(4)
C36 0.062(4) 0.066(5) 0.048(4) -0.002(3) -0.007(3) -0.004(4)
C37 0.054(4) 0.067(5) 0.049(4) -0.004(4) -0.004(3) -0.007(4)
C38 0.060(4) 0.078(5) 0.053(4) -0.006(4) -0.012(4) -0.015(4)
C39 0.072(5) 0.108(7) 0.070(5) 0.002(5) -0.008(5) -0.015(5)
C40 0.070(5) 0.119(8) 0.081(6) -0.011(6) -0.010(5) -0.028(6)
C41 0.092(6) 0.088(7) 0.071(6) 0.008(5) 0.003(5) -0.026(5)
C42 0.063(4) 0.069(5) 0.068(5) 0.005(4) -0.011(4) -0.018(4)
C43 0.057(4) 0.053(4) 0.040(3) 0.004(3) 0.008(3) -0.008(3)
C44 0.053(4) 0.052(4) 0.053(4) 0.009(3) 0.013(3) 0.001(3)
C45 0.050(4) 0.054(5) 0.051(4) -0.004(3) 0.006(3) 0.007(3)
C46 0.059(4) 0.048(4) 0.041(3) 0.002(3) 0.010(3) 0.002(3)
C47 0.055(4) 0.052(4) 0.039(3) 0.005(3) 0.001(3) 0.009(3)
C48 0.057(4) 0.050(4) 0.048(4) 0.001(3) 0.007(3) -0.003(3)
C49 0.056(4) 0.047(4) 0.055(4) 0.008(3) 0.001(3) 0.004(3)
C50 0.074(5) 0.062(5) 0.047(4) 0.006(3) 0.007(4) 0.008(4)
C51 0.084(6) 0.072(6) 0.065(5) 0.016(4) 0.008(4) 0.014(5)
C52 0.101(7) 0.062(6) 0.057(5) -0.002(4) 0.004(5) -0.001(5)
C53 0.104(7) 0.046(5) 0.057(5) 0.004(4) -0.006(5) 0.000(5)
C54 0.068(5) 0.057(5) 0.063(5) 0.003(4) -0.003(4) -0.006(4)
C55 0.050(4) 0.058(4) 0.041(3) 0.001(3) 0.006(3) 0.005(3)
C56 0.064(5) 0.068(5) 0.054(4) -0.004(4) 0.000(4) -0.006(4)
C57 0.082(6) 0.074(6) 0.053(4) -0.003(4) 0.013(4) 0.004(5)
C58 0.066(5) 0.082(6) 0.071(6) -0.015(5) 0.013(4) -0.002(5)
C59 0.068(5) 0.074(6) 0.079(6) -0.008(5) 0.011(4) 0.017(4)
C60 0.057(4) 0.069(5) 0.062(4) 0.001(4) 0.003(4) 0.005(4)
C61 0.049(4) 0.062(5) 0.058(4) 0.002(4) 0.000(3) -0.003(4)
C62 0.059(4) 0.052(4) 0.056(4) -0.003(3) 0.002(3) 0.005(4)
C63 0.056(4) 0.065(5) 0.058(4) -0.011(4) -0.001(3) 0.001(4)
C64 0.072(5) 0.083(6) 0.063(5) -0.006(5) -0.001(4) -0.008(5)
C65 0.105(7) 0.075(7) 0.070(6) -0.005(5) -0.011(5) -0.015(6)
C66 0.125(8) 0.068(6) 0.089(6) -0.012(5) -0.023(6) -0.007(6)
C67 0.105(6) 0.054(5) 0.068(5) -0.004(4) -0.016(5) -0.002(5)
C68 0.068(5) 0.072(6) 0.063(5) 0.000(4) 0.001(4) -0.010(4)
C69 0.061(5) 0.085(7) 0.064(5) 0.006(5) -0.006(4) -0.006(5)
C70 0.138(10) 0.108(8) 0.100(7) -0.023(7) -0.001(7) 0.024(7)
C71 0.148(10) 0.063(6) 0.094(7) 0.009(6) -0.002(7) -0.008(7)
C72 0.279(18) 0.103(9) 0.086(7) 0.016(7) -0.007(9) -0.044(11)
C73 0.32(2) 0.136(13) 0.150(13) -0.024(10) -0.098(15) 0.028(14)

loop_
_atom_type_symbol
_atom_type_description
_atom_type_scat_dispersion_real
_atom_type_scat_dispersion_imag
_atom_type_scat_source
C C 0.0181 0.0091 'International Tables Vol C Tables 4.2.6.8 and 6.1.1.4'
H H 0.0000 0.0000 'International Tables Vol C Tables 4.2.6.8 and 6.1.1.4'
O O 0.0492 0.0322 'International Tables Vol C Tables 4.2.6.8 and 6.1.1.4'
P P 0.2955 0.4335 'International Tables Vol C Tables 4.2.6.8 and 6.1.1.4'
N N 0.0311 0.0180 'International Tables Vol C Tables 4.2.6.8 and 6.1.1.4'

loop_
_geom_angle_atom_site_label_1
_geom_angle_atom_site_label_2
_geom_angle_atom_site_label_3
_geom_angle
O4 P1 O3 114.1(3)
O4 P1 O1 114.3(3)
O3 P1 O1 102.4(3)
O4 P1 O2 115.8(3)
O3 P1 O2 101.4(3)
O1 P1 O2 107.2(3)
C1 O1 P1 124.5(4)
C22 O2 P1 121.2(4)
C61 O3 P1 125.5(4)
C71 O5 C72 116.0(12)
C2 C1 C6 121.7(6)
C2 C1 O1 116.3(6)
C6 C1 O1 121.9(6)
C1 C2 C3 117.1(6)
C1 C2 C43 121.7(6)
C3 C2 C43 121.2(6)
C4 C3 C2 121.6(7)
C4 C3 H3 119.2
C2 C3 H3 119.2
C5 C4 C3 117.4(6)
C5 C4 C7 120.7(6)
C3 C4 C7 121.9(7)
C6 C5 C4 122.3(7)
C6 C5 H5 118.8
C4 C5 H5 118.8
C5 C6 C1 119.1(7)
C5 C6 H6 120.4
C1 C6 H6 120.4
C12 C7 C8 114.4(6)
C12 C7 C4 121.1(6)
C8 C7 C4 124.3(6)
C9 C8 C7 123.3(7)
C9 C8 H8 118.4
C7 C8 H8 118.4
C8 C9 C10 120.9(7)
C8 C9 H9 119.6
C10 C9 H9 119.6
C11 C10 C9 116.3(7)
C11 C10 H10 121.8
C9 C10 H10 121.8
C10 C11 C12 122.2(6)
C10 C11 C14 147.1(7)
C12 C11 C14 90.7(6)
C7 C12 C11 122.8(6)
C7 C12 C13 147.7(7)
C11 C12 C13 89.5(6)
C18 C13 C14 123.6(7)
C18 C13 C12 146.0(7)
C14 C13 C12 90.4(6)
C15 C14 C13 121.0(7)
C15 C14 C11 149.8(7)
C13 C14 C11 89.2(6)
C14 C15 C16 116.9(7)
C14 C15 H15 121.6
C16 C15 H15 121.6
C17 C16 C15 121.4(7)
C17 C16 H16 119.3
C15 C16 H16 119.3
C16 C17 C18 122.9(7)
C16 C17 H17 118.5
C18 C17 H17 118.5
C13 C18 C17 114.0(6)
C13 C18 C19 122.6(6)
C17 C18 C19 123.4(6)
C20 C19 C24 119.0(6)
C20 C19 C18 120.0(6)
C24 C19 C18 120.8(6)
C21 C20 C19 121.6(6)
C21 C20 H20 119.2
C19 C20 H20 119.2
C20 C21 C22 116.7(6)
C20 C21 C25 120.2(6)
C22 C21 C25 123.0(6)
C23 C22 C21 122.4(6)
C23 C22 O2 117.6(6)
C21 C22 O2 119.9(6)
C24 C23 C22 120.0(6)
C24 C23 H23 120.0
C22 C23 H23 120.0
C23 C24 C19 119.9(6)
C23 C24 H24 120.0
C19 C24 H24 120.0
C26 C25 C30 118.5(6)
C26 C25 C21 121.9(6)
C30 C25 C21 119.4(6)
C25 C26 C27 121.7(7)
C25 C26 H26 119.1
C27 C26 H26 119.1
C28 C27 C26 117.9(6)
C28 C27 C37 122.4(6)
C26 C27 C37 119.6(7)
C27 C28 C29 123.0(6)
C27 C28 H28 118.5
C29 C28 H28 118.5
C28 C29 C30 116.7(7)
C28 C29 C31 122.2(6)
C30 C29 C31 120.9(6)
C29 C30 C25 122.1(6)
C29 C30 H30 118.9
C25 C30 H30 118.9
C36 C31 C32 117.2(7)
C36 C31 C29 120.5(7)
C32 C31 C29 122.2(7)
C33 C32 C31 121.3(7)
C33 C32 H32 119.4
C31 C32 H32 119.4
C32 C33 C34 121.2(8)
C32 C33 H33 119.4
C34 C33 H33 119.4
C35 C34 C33 120.1(8)
C35 C34 H34 120.0
C33 C34 H34 120.0
C34 C35 C36 119.4(7)
C34 C35 H35 120.3
C36 C35 H35 120.3
C31 C36 C35 120.8(7)
C31 C36 H36 119.6
C35 C36 H36 119.6
C38 C37 C42 116.8(7)
C38 C37 C27 121.2(7)
C42 C37 C27 121.9(6)
C39 C38 C37 121.6(8)
C39 C38 H38 119.2
C37 C38 H38 119.2
C38 C39 C40 120.3(9)
C38 C39 H39 119.9
C40 C39 H39 119.9
C41 C40 C39 118.9(8)
C41 C40 H40 120.6
C39 C40 H40 120.6
C42 C41 C40 119.7(8)
C42 C41 H41 120.2
C40 C41 H41 120.2
C41 C42 C37 122.5(8)
C41 C42 H42 118.7
C37 C42 H42 118.7
C48 C43 C44 119.2(6)
C48 C43 C2 121.7(6)
C44 C43 C2 119.1(6)
C45 C44 C43 120.1(6)
C45 C44 H44 119.9
C43 C44 H44 119.9
C46 C45 C44 119.4(6)
C46 C45 C55 120.6(6)
C44 C45 C55 119.9(6)
C45 C46 C47 121.7(6)
C45 C46 H46 119.1
C47 C46 H46 119.1
C48 C47 C46 117.1(6)
C48 C47 C49 122.7(6)
C46 C47 C49 120.2(6)
C47 C48 C43 122.2(6)
C47 C48 H48 118.9
C43 C48 H48 118.9
C50 C49 C54 118.7(7)
C50 C49 C47 120.7(7)
C54 C49 C47 120.5(7)
C49 C50 C51 119.7(7)
C49 C50 H50 120.2
C51 C50 H50 120.2
C52 C51 C50 119.5(8)
C52 C51 H51 120.3
C50 C51 H51 120.3
C51 C52 C53 121.2(9)
C51 C52 H52 119.4
C53 C52 H52 119.4
C52 C53 C54 120.8(9)
C52 C53 H53 119.6
C54 C53 H53 119.6
C53 C54 C49 120.2(8)
C53 C54 H54 119.9
C49 C54 H54 119.9
C60 C55 C56 117.3(6)
C60 C55 C45 122.4(6)
C56 C55 C45 120.2(6)
C57 C56 C55 121.3(8)
C57 C56 H56 119.4
C55 C56 H56 119.4
C58 C57 C56 119.9(8)
C58 C57 H57 120.1
C56 C57 H57 120.1
C57 C58 C59 121.0(8)
C57 C58 H58 119.5
C59 C58 H58 119.5
C60 C59 C58 118.2(8)
C60 C59 H59 120.9
C58 C59 H59 120.9
C59 C60 C55 122.4(7)
C59 C60 H60 118.8
C55 C60 H60 118.8
O3 C61 C62 109.4(6)
O3 C61 C68 106.1(6)
C62 C61 C68 113.3(6)
O3 C61 H61 109.3
C62 C61 H61 109.3
C68 C61 H61 109.3
C63 C62 C67 118.8(7)
C63 C62 C61 121.3(7)
C67 C62 C61 119.9(7)
C62 C63 C64 119.3(7)
C62 C63 H63 120.4
C64 C63 H63 120.4
C65 C64 C63 120.5(9)
C65 C64 H64 119.8
C63 C64 H64 119.8
C64 C65 C66 120.5(9)
C64 C65 H65 119.8
C66 C65 H65 119.8
C67 C66 C65 119.9(9)
C67 C66 H66 120.0
C65 C66 H66 120.0
C66 C67 C62 121.0(9)
C66 C67 H67 119.5
C62 C67 H67 119.5
C69 C68 C61 111.2(7)
C69 C68 H68A 109.4
C61 C68 H68A 109.4
C69 C68 H68B 109.4
C61 C68 H68B 109.4
H68A C68 H68B 108.0
N1 C69 C68 177.4(10)
C71 C70 H70A 109.5
C71 C70 H70B 109.5
H70A C70 H70B 109.5
C71 C70 H70C 109.5
H70A C70 H70C 109.5
H70B C70 H70C 109.5
O6 C71 O5 123.4(13)
O6 C71 C70 126.3(14)
O5 C71 C70 110.3(13)
O5 C72 C73 106.8(15)
O5 C72 H72A 110.4
C73 C72 H72A 110.4
O5 C72 H72B 110.4
C73 C72 H72B 110.4
H72A C72 H72B 108.6
C72 C73 H73A 109.5
C72 C73 H73B 109.5
H73A C73 H73B 109.5
C72 C73 H73C 109.5
H73A C73 H73C 109.5
H73B C73 H73C 109.5

loop_
_geom_bond_atom_site_label_1
_geom_bond_atom_site_label_2
_geom_bond_distance
P1 O4 1.449(5)
P1 O3 1.551(5)
P1 O1 1.575(4)
P1 O2 1.607(5)
O1 C1 1.425(7)
O2 C22 1.421(7)
O3 C61 1.452(8)
O5 C71 1.333(14)
O5 C72 1.447(14)
O6 C71 1.159(14)
N1 C69 1.115(10)
C1 C2 1.387(8)
C1 C6 1.387(9)
C2 C3 1.417(9)
C2 C43 1.483(8)
C3 C4 1.406(9)
C3 H3 0.9500
C4 C5 1.387(9)
C4 C7 1.469(9)
C5 C6 1.369(9)
C5 H5 0.9500
C6 H6 0.9500
C7 C12 1.374(9)
C7 C8 1.423(9)
C8 C9 1.389(10)
C8 H8 0.9500
C9 C10 1.418(10)
C9 H9 0.9500
C10 C11 1.366(9)
C10 H10 0.9500
C11 C12 1.425(9)
C11 C14 1.507(9)
C12 C13 1.507(9)
C13 C18 1.399(9)
C13 C14 1.432(10)
C14 C15 1.364(9)
C15 C16 1.417(10)
C15 H15 0.9500
C16 C17 1.405(10)
C16 H16 0.9500
C17 C18 1.407(9)
C17 H17 0.9500
C18 C19 1.475(9)
C19 C20 1.395(9)
C19 C24 1.406(9)
C20 C21 1.387(9)
C20 H20 0.9500
C21 C22 1.397(8)
C21 C25 1.471(9)
C22 C23 1.375(9)
C23 C24 1.358(9)
C23 H23 0.9500
C24 H24 0.9500
C25 C26 1.381(9)
C25 C30 1.417(9)
C26 C27 1.409(9)
C26 H26 0.9500
C27 C28 1.398(9)
C27 C37 1.490(9)
C28 C29 1.404(9)
C28 H28 0.9500
C29 C30 1.407(9)
C29 C31 1.450(10)
C30 H30 0.9500
C31 C36 1.402(9)
C31 C32 1.406(10)
C32 C33 1.359(10)
C32 H32 0.9500
C33 C34 1.383(10)
C33 H33 0.9500
C34 C35 1.365(10)
C34 H34 0.9500
C35 C36 1.417(10)
C35 H35 0.9500
C36 H36 0.9500
C37 C38 1.383(9)
C37 C42 1.403(10)
C38 C39 1.371(10)
C38 H38 0.9500
C39 C40 1.397(13)
C39 H39 0.9500
C40 C41 1.388(11)
C40 H40 0.9500
C41 C42 1.360(11)
C41 H41 0.9500
C42 H42 0.9500
C43 C48 1.406(9)
C43 C44 1.408(9)
C44 C45 1.392(9)
C44 H44 0.9500
C45 C46 1.389(9)
C45 C55 1.478(8)
C46 C47 1.435(9)
C46 H46 0.9500
C47 C48 1.378(9)
C47 C49 1.444(9)
C48 H48 0.9500
C49 C50 1.400(10)
C49 C54 1.409(10)
C50 C51 1.454(11)
C50 H50 0.9500
C51 C52 1.364(12)
C51 H51 0.9500
C52 C53 1.371(12)
C52 H52 0.9500
C53 C54 1.407(11)
C53 H53 0.9500
C54 H54 0.9500
C55 C60 1.396(9)
C55 C56 1.410(9)
C56 C57 1.381(10)
C56 H56 0.9500
C57 C58 1.361(11)
C57 H57 0.9500
C58 C59 1.418(11)
C58 H58 0.9500
C59 C60 1.373(10)
C59 H59 0.9500
C60 H60 0.9500
C61 C62 1.502(9)
C61 C68 1.553(9)
C61 H61 1.0000
C62 C63 1.380(9)
C62 C67 1.405(10)
C63 C64 1.424(10)
C63 H63 0.9500
C64 C65 1.345(12)
C64 H64 0.9500
C65 C66 1.390(13)
C65 H65 0.9500
C66 C67 1.364(12)
C66 H66 0.9500
C67 H67 0.9500
C68 C69 1.482(13)
C68 H68A 0.9900
C68 H68B 0.9900
C70 C71 1.472(16)
C70 H70A 0.9800
C70 H70B 0.9800
C70 H70C 0.9800
C72 C73 1.54(2)
C72 H72A 0.9900
C72 H72B 0.9900
C73 H73A 0.9800
C73 H73B 0.9800
C73 H73C 0.9800

loop_
_geom_torsion_atom_site_label_1
_geom_torsion_atom_site_label_2
_geom_torsion_atom_site_label_3
_geom_torsion_atom_site_label_4
_geom_torsion
O4 P1 O1 C1 -65.4(6)
O3 P1 O1 C1 170.6(5)
O2 P1 O1 C1 64.4(5)
O4 P1 O2 C22 64.1(5)
O3 P1 O2 C22 -171.8(4)
O1 P1 O2 C22 -64.9(5)
O4 P1 O3 C61 168.8(5)
O1 P1 O3 C61 -67.1(6)
O2 P1 O3 C61 43.7(6)
P1 O1 C1 C2 -149.7(5)
P1 O1 C1 C6 26.9(9)
C6 C1 C2 C3 -8.9(10)
O1 C1 C2 C3 167.7(6)
C6 C1 C2 C43 174.2(6)
O1 C1 C2 C43 -9.1(9)
C1 C2 C3 C4 2.4(10)
C43 C2 C3 C4 179.4(6)
C2 C3 C4 C5 4.2(10)
C2 C3 C4 C7 -173.6(6)
C3 C4 C5 C6 -4.8(10)
C7 C4 C5 C6 172.9(7)
C4 C5 C6 C1 -1.3(10)
C2 C1 C6 C5 8.5(10)
O1 C1 C6 C5 -168.0(6)
C5 C4 C7 C12 -45.3(10)
C3 C4 C7 C12 132.4(7)
C5 C4 C7 C8 130.1(7)
C3 C4 C7 C8 -52.3(10)
C12 C7 C8 C9 1.5(10)
C4 C7 C8 C9 -174.1(7)
C7 C8 C9 C10 0.6(11)
C8 C9 C10 C11 -0.7(11)
C9 C10 C11 C12 -1.3(11)
C9 C10 C11 C14 179.4(10)
C8 C7 C12 C11 -3.5(10)
C4 C7 C12 C11 172.2(7)
C8 C7 C12 C13 176.5(10)
C4 C7 C12 C13 -7.8(16)
C10 C11 C12 C7 3.7(11)
C14 C11 C12 C7 -176.7(7)
C10 C11 C12 C13 -176.3(7)
C14 C11 C12 C13 3.3(6)
C7 C12 C13 C18 -2(2)
C11 C12 C13 C18 177.9(11)
C7 C12 C13 C14 176.5(11)
C11 C12 C13 C14 -3.5(6)
C18 C13 C14 C15 2.8(11)
C12 C13 C14 C15 -176.3(7)
C18 C13 C14 C11 -177.6(7)
C12 C13 C14 C11 3.3(5)
C10 C11 C14 C15 -5(2)
C12 C11 C14 C15 175.8(12)
C10 C11 C14 C13 175.9(12)
C12 C11 C14 C13 -3.5(6)
C13 C14 C15 C16 0.9(10)
C11 C14 C15 C16 -178.3(11)
C14 C15 C16 C17 -3.0(11)
C15 C16 C17 C18 1.8(12)
C14 C13 C18 C17 -3.9(10)
C12 C13 C18 C17 174.4(11)
C14 C13 C18 C19 174.6(7)
C12 C13 C18 C19 -7.1(15)
C16 C17 C18 C13 1.6(10)
C16 C17 C18 C19 -176.8(7)
C13 C18 C19 C20 130.4(7)
C17 C18 C19 C20 -51.3(10)
C13 C18 C19 C24 -44.9(10)
C17 C18 C19 C24 133.5(7)
C24 C19 C20 C21 4.1(11)
C18 C19 C20 C21 -171.2(7)
C19 C20 C21 C22 -0.2(10)
C19 C20 C21 C25 -178.3(7)
C20 C21 C22 C23 -5.4(10)
C25 C21 C22 C23 172.7(6)
C20 C21 C22 O2 173.3(6)
C25 C21 C22 O2 -8.7(10)
P1 O2 C22 C23 97.6(6)
P1 O2 C22 C21 -81.1(7)
C21 C22 C23 C24 7.0(10)
O2 C22 C23 C24 -171.7(6)
C22 C23 C24 C19 -2.8(10)
C20 C19 C24 C23 -2.6(10)
C18 C19 C24 C23 172.7(6)
C20 C21 C25 C26 134.3(7)
C22 C21 C25 C26 -43.7(10)
C20 C21 C25 C30 -41.2(10)
C22 C21 C25 C30 140.8(7)
C30 C25 C26 C27 -0.1(10)
C21 C25 C26 C27 -175.7(6)
C25 C26 C27 C28 0.5(10)
C25 C26 C27 C37 177.9(6)
C26 C27 C28 C29 -1.1(10)
C37 C27 C28 C29 -178.4(6)
C27 C28 C29 C30 1.3(10)
C27 C28 C29 C31 175.6(6)
C28 C29 C30 C25 -0.9(9)
C31 C29 C30 C25 -175.3(6)
C26 C25 C30 C29 0.3(10)
C21 C25 C30 C29 176.0(6)
C28 C29 C31 C36 -25.5(10)
C30 C29 C31 C36 148.6(7)
C28 C29 C31 C32 150.9(7)
C30 C29 C31 C32 -35.0(10)
C36 C31 C32 C33 -2.7(11)
C29 C31 C32 C33 -179.3(7)
C31 C32 C33 C34 2.7(12)
C32 C33 C34 C35 -0.8(12)
C33 C34 C35 C36 -0.8(11)
C32 C31 C36 C35 1.1(11)
C29 C31 C36 C35 177.7(6)
C34 C35 C36 C31 0.6(11)
C28 C27 C37 C38 32.4(10)
C26 C27 C37 C38 -144.9(7)
C28 C27 C37 C42 -148.0(7)
C26 C27 C37 C42 34.7(10)
C42 C37 C38 C39 2.6(11)
C27 C37 C38 C39 -177.7(7)
C37 C38 C39 C40 -4.0(13)
C38 C39 C40 C41 4.8(14)
C39 C40 C41 C42 -4.3(14)
C40 C41 C42 C37 3.2(13)
C38 C37 C42 C41 -2.3(12)
C27 C37 C42 C41 178.1(7)
C1 C2 C43 C48 123.4(7)
C3 C2 C43 C48 -53.4(9)
C1 C2 C43 C44 -58.1(9)
C3 C2 C43 C44 125.1(7)
C48 C43 C44 C45 1.8(10)
C2 C43 C44 C45 -176.7(6)
C43 C44 C45 C46 -4.3(10)
C43 C44 C45 C55 176.3(6)
C44 C45 C46 C47 3.1(10)
C55 C45 C46 C47 -177.5(6)
C45 C46 C47 C48 0.7(10)
C45 C46 C47 C49 -178.9(6)
C46 C47 C48 C43 -3.2(10)
C49 C47 C48 C43 176.3(6)
C44 C43 C48 C47 2.1(10)
C2 C43 C48 C47 -179.4(6)
C48 C47 C49 C50 39.3(10)
C46 C47 C49 C50 -141.2(7)
C48 C47 C49 C54 -137.0(7)
C46 C47 C49 C54 42.5(9)
C54 C49 C50 C51 -1.8(10)
C47 C49 C50 C51 -178.2(6)
C49 C50 C51 C52 1.2(11)
C50 C51 C52 C53 -1.1(12)
C51 C52 C53 C54 1.6(12)
C52 C53 C54 C49 -2.2(11)
C50 C49 C54 C53 2.3(10)
C47 C49 C54 C53 178.7(6)
C46 C45 C55 C60 -129.2(8)
C44 C45 C55 C60 50.2(10)
C46 C45 C55 C56 52.2(9)
C44 C45 C55 C56 -128.4(8)
C60 C55 C56 C57 0.2(11)
C45 C55 C56 C57 178.8(7)
C55 C56 C57 C58 1.0(12)
C56 C57 C58 C59 -1.2(13)
C57 C58 C59 C60 0.1(13)
C58 C59 C60 C55 1.2(12)
C56 C55 C60 C59 -1.3(11)
C45 C55 C60 C59 -179.9(7)
P1 O3 C61 C62 -134.4(5)
P1 O3 C61 C68 103.0(6)
O3 C61 C62 C63 -20.7(9)
C68 C61 C62 C63 97.4(8)
O3 C61 C62 C67 161.4(7)
C68 C61 C62 C67 -80.4(9)
C67 C62 C63 C64 0.2(11)
C61 C62 C63 C64 -177.7(6)
C62 C63 C64 C65 2.1(11)
C63 C64 C65 C66 -2.7(14)
C64 C65 C66 C67 1.0(15)
C65 C66 C67 C62 1.3(15)
C63 C62 C67 C66 -1.8(12)
C61 C62 C67 C66 176.0(8)
O3 C61 C68 C69 -171.0(6)
C62 C61 C68 C69 69.0(8)
C72 O5 C71 O6 -2.2(17)
C72 O5 C71 C70 177.1(9)
C71 O5 C72 C73 175.2(10)

loop_
_platon_squeeze_void_nr
_platon_squeeze_void_average_x
_platon_squeeze_void_average_y
_platon_squeeze_void_average_z
_platon_squeeze_void_volume
_platon_squeeze_void_count_electrons
_platon_squeeze_void_content
1 -0.014 0.250 0.000 459 130 ' '
2 -0.049 0.750 0.500 459 130 ' '
